data_4116917
loop_
_publ_author_name
'S. V. Lindeman'
'D. Kosynkin'
'J. K. Kochi'

_publ_section_title
;
 Unusually Short (C-H...\p) Hydrogen Bonds for Effective Supramolecular
 (Aromatic/Aromatic) Organization in Edge-to-Face Motifs
;
_journal_name_full 'Journal of the American Chemical Society'
_journal_page_first 13268
_journal_page_last 13269
_journal_paper_doi 10.1021/ja982945a
_journal_volume 120
_journal_year 1998
_chemical_compound_source 'chemical synthesis'
_chemical_formula_moiety
;
(C6 H5 N2)^+^, (C24 H20 B)^-^, 0.5(C3 H6 O)
;
_chemical_formula_sum 'C31.5 H28 B N2 O0.5'
_chemical_formula_weight 453.37
_chemical_name_systematic
; 
 Phenyldiazonium tetraphenylborate acetone hemisolvate
;
_space_group_IT_number 2
_symmetry_cell_setting triclinic
_symmetry_space_group_name_Hall '-P 1'
_symmetry_space_group_name_H-M 'P -1'
_atom_sites_solution_hydrogens geom
_atom_sites_solution_primary direct
_atom_sites_solution_secondary difmap
_audit_creation_method SHELXL
_cell_angle_alpha 78.6660(10)
_cell_angle_beta 84.8000(10)
_cell_angle_gamma 74.3300(10)
_cell_formula_units_Z 4
_cell_length_a 9.8947(2)
_cell_length_b 15.9444(3)
_cell_length_c 17.2787(2)
_cell_measurement_reflns_used 6729
_cell_measurement_temperature 123(2)
_cell_measurement_theta_max 31.5
_cell_measurement_theta_min 1.20
_cell_volume 2571.44(8)
_computing_cell_refinement 'SAINT V4.050 (Siemens, 1989-95)'
_computing_data_collection 'SMART V4.050 (Siemens, 1989-95)'
_computing_data_reduction 'SAINT V4.050 (Siemens, 1989-95)'
_computing_molecular_graphics 'XP V5.06 (Siemens, 1996)'
_computing_publication_material 'SHELXL-93 & XCIF V5.05 (Siemens, 1996)'
_computing_structure_refinement 'SHELXL-93 (Sheldrick, 1993)'
_computing_structure_solution 'SHELXS-86 (Sheldrick, 1990)'
_diffrn_ambient_temperature 123(2)
_diffrn_measurement_device 'Siemens SMART'
_diffrn_measurement_method
;
\w-scan, scan range 0.3 deg, hemisphere
;
_diffrn_radiation_monochromator graphite
_diffrn_radiation_source 'normal-focus sealed tube'
_diffrn_radiation_type MoK\a
_diffrn_radiation_wavelength 0.71073
_diffrn_reflns_av_R_equivalents 0.0467
_diffrn_reflns_av_sigmaI/netI 0.0771
_diffrn_reflns_limit_h_max 14
_diffrn_reflns_limit_h_min -12
_diffrn_reflns_limit_k_max 22
_diffrn_reflns_limit_k_min -22
_diffrn_reflns_limit_l_max 21
_diffrn_reflns_limit_l_min -24
_diffrn_reflns_number 19737
_diffrn_reflns_theta_max 28.00
_diffrn_reflns_theta_min 1.20
_diffrn_standards_decay_% 0.3
_diffrn_standards_number 310
_exptl_absorpt_coefficient_mu 0.069
_exptl_absorpt_correction_type none
_exptl_crystal_colour orange
_exptl_crystal_density_diffrn 1.171
_exptl_crystal_density_method none
_exptl_crystal_description prism
_exptl_crystal_F_000 960
_exptl_crystal_size_max 0.5
_exptl_crystal_size_mid 0.3
_exptl_crystal_size_min 0.3
_refine_diff_density_max 0.460
_refine_diff_density_min -0.526
_refine_diff_density_rms 0.049
_refine_ls_extinction_method none
_refine_ls_goodness_of_fit_all 1.000
_refine_ls_goodness_of_fit_obs 1.059
_refine_ls_hydrogen_treatment
;
riding and rotating model with Uiso = 1.2 Uiso/eq of
an adjacent atom (1.5 for methyl hydrogens)
;
_refine_ls_matrix_type full
_refine_ls_number_parameters 631
_refine_ls_number_reflns 11459
_refine_ls_number_restraints 0
_refine_ls_restrained_S_all 1.082
_refine_ls_restrained_S_obs 1.059
_refine_ls_R_factor_all 0.1123
_refine_ls_R_factor_obs 0.0618
_refine_ls_shift/esd_max 0.119
_refine_ls_shift/esd_mean 0.002
_refine_ls_structure_factor_coef Fsqd
_refine_ls_weighting_details 'w=1/[\s^2^(Fo^2^)+(0.0354P)^2^+1.7031P] where P=(Fo^2^+2Fc^2^)/3'
_refine_ls_weighting_scheme calc
_refine_ls_wR_factor_all 0.1589
_refine_ls_wR_factor_obs 0.1235
_reflns_number_observed 7945
_reflns_number_total 12317
_reflns_observed_criterion >2sigma(I)
_cod_data_source_file ja982945a_3.cif
_cod_data_source_block mikdx
_cod_depositor_comments
;
The following automatic conversions were performed:

'_refine_ls_weighting_scheme' value 'calc
w=1/[\s^2^(Fo^2^)+(0.0354P)^2^+1.7031P] where P=(Fo^2^+2Fc^2^)/3' was
changed to 'calc'. New tag '_refine_ls_weighting_details' was
created. The value of the new tag was set to
'w=1/[\s^2^(Fo^2^)+(0.0354P)^2^+1.7031P] where P=(Fo^2^+2Fc^2^)/3'.

Automatic conversion script
Id: cif_fix_values 3143 2015-03-26 13:38:13Z robertas 
;
_cod_original_formula_sum 'C31.50 H28 B N2 O0.50'
_cod_database_code 4116917

loop_
_symmetry_equiv_pos_as_xyz
'x, y, z'
'-x, -y, -z'

loop_
_atom_site_aniso_label
_atom_site_aniso_U_11
_atom_site_aniso_U_22
_atom_site_aniso_U_33
_atom_site_aniso_U_23
_atom_site_aniso_U_13
_atom_site_aniso_U_12
N1 0.0374(10) 0.0405(11) 0.0305(10) -0.0094(8) 0.0036(8) -0.0245(9)
N2 0.0483(12) 0.0506(12) 0.0362(11) -0.0192(10) 0.0092(9) -0.0283(10)
C1 0.0389(12) 0.0286(11) 0.0262(11) -0.0085(8) -0.0003(9) -0.0187(9)
C2 0.0330(12) 0.0375(12) 0.0320(12) -0.0092(9) 0.0020(9) -0.0185(10)
C3 0.0370(12) 0.0379(12) 0.0350(12) -0.0116(10) -0.0046(10) -0.0193(10)
C4 0.0397(12) 0.0300(11) 0.0341(12) -0.0108(9) -0.0062(10) -0.0107(9)
C5 0.0329(12) 0.0345(12) 0.0334(12) -0.0061(9) -0.0037(9) -0.0095(9)
C6 0.0354(12) 0.0306(11) 0.0314(11) -0.0034(9) -0.0039(9) -0.0172(9)
B1 0.0192(10) 0.0236(11) 0.0198(10) -0.0013(8) -0.0031(8) -0.0059(8)
C11 0.0176(9) 0.0260(10) 0.0257(10) -0.0046(8) -0.0047(8) -0.0083(8)
C12 0.0261(10) 0.0285(10) 0.0262(10) -0.0045(8) -0.0080(8) -0.0071(8)
C13 0.0285(11) 0.0264(11) 0.0407(13) -0.0063(9) -0.0133(9) -0.0057(9)
C14 0.0280(11) 0.0325(11) 0.0433(13) -0.0172(10) -0.0062(10) -0.0029(9)
C15 0.0305(11) 0.0394(12) 0.0283(11) -0.0116(9) 0.0004(9) -0.0099(9)
C16 0.0251(10) 0.0280(10) 0.0265(10) -0.0045(8) -0.0032(8) -0.0064(8)
C21 0.0230(10) 0.0181(9) 0.0237(10) -0.0007(7) -0.0045(8) -0.0076(7)
C22 0.0274(10) 0.0229(10) 0.0252(10) -0.0023(8) -0.0018(8) -0.0069(8)
C23 0.0398(12) 0.0260(10) 0.0235(10) -0.0046(8) 0.0023(9) -0.0100(9)
C24 0.0474(13) 0.0274(11) 0.0237(11) -0.0023(8) -0.0123(10) -0.0107(10)
C25 0.0302(11) 0.0287(11) 0.0355(12) -0.0061(9) -0.0142(9) -0.0026(9)
C26 0.0260(10) 0.0265(10) 0.0290(11) -0.0067(8) -0.0038(8) -0.0056(8)
C31 0.0252(10) 0.0280(10) 0.0180(9) -0.0042(8) -0.0037(8) -0.0094(8)
C32 0.0283(10) 0.0286(10) 0.0244(10) -0.0036(8) 0.0015(8) -0.0077(8)
C33 0.0432(13) 0.0267(11) 0.0303(11) -0.0039(9) 0.0012(10) -0.0082(9)
C34 0.0481(14) 0.0329(12) 0.0269(11) -0.0036(9) -0.0004(10) -0.0225(10)
C35 0.0336(11) 0.0438(13) 0.0235(10) -0.0069(9) 0.0016(9) -0.0222(10)
C36 0.0252(10) 0.0321(11) 0.0232(10) -0.0062(8) -0.0055(8) -0.0090(8)
C41 0.0206(9) 0.0212(9) 0.0249(10) -0.0042(8) -0.0006(8) -0.0041(7)
C42 0.0275(10) 0.0216(10) 0.0315(11) -0.0033(8) -0.0036(9) -0.0075(8)
C43 0.0299(11) 0.0265(11) 0.0473(14) -0.0058(10) 0.0052(10) -0.0138(9)
C44 0.0212(10) 0.0323(12) 0.0540(15) -0.0154(10) -0.0034(10) -0.0082(9)
C45 0.0265(11) 0.0428(13) 0.0407(13) -0.0067(10) -0.0135(10) -0.0050(10)
C46 0.0260(11) 0.0422(13) 0.0301(11) 0.0008(9) -0.0054(9) -0.0137(9)
N1A 0.0318(10) 0.0339(10) 0.0277(10) -0.0040(8) -0.0013(8) -0.0023(8)
N2A 0.0380(11) 0.0608(14) 0.0310(11) 0.0010(10) -0.0031(9) 0.0000(10)
C1A 0.0338(11) 0.0238(10) 0.0216(10) -0.0044(8) -0.0058(8) -0.0044(8)
C2A 0.0299(11) 0.0465(13) 0.0299(11) -0.0017(10) -0.0054(9) -0.0167(10)
C3A 0.0420(13) 0.0509(14) 0.0307(12) 0.0037(10) -0.0035(10) -0.0270(11)
C4A 0.0399(12) 0.0327(11) 0.0250(11) -0.0012(9) -0.0082(9) -0.0127(10)
C5A 0.0383(13) 0.0460(14) 0.0358(12) -0.0044(10) -0.0100(10) -0.0222(11)
C6A 0.0403(13) 0.0414(13) 0.0354(12) -0.0005(10) -0.0032(10) -0.0238(11)
B1A 0.0234(11) 0.0214(11) 0.0269(12) -0.0043(9) -0.0015(9) -0.0075(9)
C11A 0.0220(10) 0.0217(9) 0.0270(10) -0.0008(8) -0.0014(8) -0.0083(8)
C12A 0.0262(10) 0.0188(9) 0.0356(12) 0.0005(8) -0.0094(9) -0.0050(8)
C13A 0.0296(11) 0.0285(11) 0.0324(11) 0.0004(9) -0.0106(9) -0.0125(9)
C14A 0.0304(11) 0.0232(10) 0.0326(11) -0.0050(8) -0.0020(9) -0.0130(8)
C15A 0.0261(10) 0.0190(9) 0.0351(11) 0.0005(8) -0.0032(9) -0.0066(8)
C16A 0.0223(10) 0.0233(10) 0.0293(11) 0.0004(8) -0.0064(8) -0.0076(8)
C21A 0.0224(10) 0.0207(9) 0.0315(11) -0.0048(8) -0.0033(8) -0.0093(8)
C22A 0.0299(11) 0.0216(10) 0.0293(11) -0.0047(8) -0.0045(8) -0.0097(8)
C23A 0.0405(12) 0.0279(11) 0.0302(11) -0.0002(9) -0.0064(9) -0.0155(9)
C24A 0.0377(12) 0.0204(10) 0.0473(14) 0.0002(9) -0.0154(11) -0.0074(9)
C25A 0.0290(11) 0.0245(11) 0.0505(14) -0.0104(10) -0.0055(10) -0.0031(9)
C26A 0.0275(11) 0.0276(11) 0.0373(12) -0.0072(9) -0.0008(9) -0.0099(9)
C31A 0.0290(10) 0.0228(10) 0.0244(10) -0.0014(8) -0.0053(8) -0.0095(8)
C32A 0.0274(10) 0.0284(11) 0.0298(11) -0.0044(9) -0.0073(9) -0.0094(8)
C33A 0.0259(11) 0.0477(14) 0.0401(13) -0.0063(11) -0.0040(10) -0.0102(10)
C34A 0.0322(13) 0.061(2) 0.050(2) -0.0077(13) -0.0110(11) -0.0224(12)
C35A 0.053(2) 0.0497(15) 0.0418(14) -0.0078(11) -0.0146(12) -0.0309(12)
C36A 0.0390(12) 0.0286(11) 0.0327(12) -0.0069(9) -0.0043(10) -0.0142(9)
C41A 0.0291(11) 0.0211(10) 0.0325(11) -0.0036(8) 0.0001(9) -0.0086(8)
C42A 0.0324(12) 0.0422(14) 0.0491(15) 0.0054(11) 0.0006(11) -0.0122(10)
C43A 0.0401(14) 0.0446(15) 0.067(2) 0.0016(13) 0.0197(13) -0.0113(12)
C44A 0.069(2) 0.0379(14) 0.0397(14) -0.0084(11) 0.0232(13) -0.0158(13)
C45A 0.061(2) 0.0360(13) 0.0281(12) -0.0055(10) 0.0024(11) -0.0167(11)
C46A 0.0359(12) 0.0261(10) 0.0302(11) -0.0072(9) -0.0003(9) -0.0090(9)

loop_
_atom_site_label
_atom_site_type_symbol
_atom_site_fract_x
_atom_site_fract_y
_atom_site_fract_z
_atom_site_U_iso_or_equiv
_atom_site_thermal_displace_type
_atom_site_occupancy
_atom_site_calc_flag
_atom_site_refinement_flags
_atom_site_disorder_group
N1 N -0.5367(2) 0.31811(12) 0.44263(11) 0.0331(4) Uani 1 d . .
N2 N -0.5505(2) 0.36951(14) 0.47908(12) 0.0410(5) Uani 1 d . .
C1 C -0.5173(2) 0.25188(13) 0.39650(12) 0.0289(5) Uani 1 d . .
C2 C -0.6352(2) 0.22532(14) 0.38365(13) 0.0321(5) Uani 1 d . .
H2A H -0.7256(2) 0.24998(14) 0.40543(13) 0.039 Uiso 1 calc R .
C3 C -0.6131(2) 0.16119(15) 0.33750(13) 0.0338(5) Uani 1 d . .
H3A H -0.6896(2) 0.14023(15) 0.32698(13) 0.041 Uiso 1 calc R .
C4 C -0.4800(2) 0.12709(14) 0.30632(13) 0.0333(5) Uani 1 d . .
H4A H -0.4669(2) 0.08285(14) 0.27467(13) 0.040 Uiso 1 calc R .
C5 C -0.3651(2) 0.15599(14) 0.32017(13) 0.0333(5) Uani 1 d . .
H5A H -0.2749(2) 0.13177(14) 0.29797(13) 0.040 Uiso 1 calc R .
C6 C -0.3828(2) 0.22022(14) 0.36648(12) 0.0309(5) Uani 1 d . .
H6A H -0.3066(2) 0.24137(14) 0.37703(12) 0.037 Uiso 1 calc R .
B1 B 0.1841(2) -0.01293(14) 0.23707(13) 0.0210(4) Uani 1 d . .
C11 C 0.2735(2) -0.09527(12) 0.19305(11) 0.0224(4) Uani 1 d . .
C12 C 0.3092(2) -0.18366(13) 0.23394(12) 0.0265(4) Uani 1 d . .
H12A H 0.2893(2) -0.19488(13) 0.28928(12) 0.032 Uiso 1 calc R .
C13 C 0.3727(2) -0.25520(14) 0.19632(13) 0.0313(5) Uani 1 d . .
H13A H 0.3942(2) -0.31368(14) 0.22600(13) 0.038 Uiso 1 calc R .
C14 C 0.4045(2) -0.24114(14) 0.11561(14) 0.0338(5) Uani 1 d . .
H14A H 0.4499(2) -0.28946(14) 0.09000(14) 0.041 Uiso 1 calc R .
C15 C 0.3689(2) -0.15551(15) 0.07299(13) 0.0319(5) Uani 1 d . .
H15A H 0.3885(2) -0.14508(15) 0.01759(13) 0.038 Uiso 1 calc R .
C16 C 0.3045(2) -0.08470(13) 0.11108(12) 0.0266(4) Uani 1 d . .
H16A H 0.2805(2) -0.02675(13) 0.08042(12) 0.032 Uiso 1 calc R .
C21 C 0.2335(2) -0.02517(12) 0.32790(11) 0.0213(4) Uani 1 d . .
C22 C 0.1440(2) 0.00889(13) 0.38846(11) 0.0253(4) Uani 1 d . .
H22A H 0.0475(2) 0.03479(13) 0.37834(11) 0.030 Uiso 1 calc R .
C23 C 0.1907(2) 0.00635(13) 0.46281(12) 0.0297(5) Uani 1 d . .
H23A H 0.1262(2) 0.02962(13) 0.50225(12) 0.036 Uiso 1 calc R .
C24 C 0.3317(2) -0.03022(13) 0.47937(12) 0.0323(5) Uani 1 d . .
H24A H 0.3643(2) -0.03161(13) 0.52977(12) 0.039 Uiso 1 calc R .
C25 C 0.4237(2) -0.06448(14) 0.42140(13) 0.0316(5) Uani 1 d . .
H25A H 0.5202(2) -0.08982(14) 0.43196(13) 0.038 Uiso 1 calc R .
C26 C 0.3750(2) -0.06193(13) 0.34725(12) 0.0270(4) Uani 1 d . .
H26A H 0.4401(2) -0.08597(13) 0.30837(12) 0.032 Uiso 1 calc R .
C31 C 0.2102(2) 0.08333(13) 0.19346(11) 0.0230(4) Uani 1 d . .
C32 C 0.1076(2) 0.16376(13) 0.19533(12) 0.0274(4) Uani 1 d . .
H32A H 0.0172(2) 0.16179(13) 0.21824(12) 0.033 Uiso 1 calc R .
C33 C 0.1327(2) 0.24633(14) 0.16499(13) 0.0339(5) Uani 1 d . .
H33A H 0.0599(2) 0.29882(14) 0.16707(13) 0.041 Uiso 1 calc R .
C34 C 0.2637(2) 0.25188(15) 0.13183(12) 0.0339(5) Uani 1 d . .
H34A H 0.2816(2) 0.30785(15) 0.11139(12) 0.041 Uiso 1 calc R .
C35 C 0.3684(2) 0.17418(15) 0.12901(12) 0.0313(5) Uani 1 d . .
H35A H 0.4588(2) 0.17682(15) 0.10660(12) 0.038 Uiso 1 calc R .
C36 C 0.3410(2) 0.09235(14) 0.15902(11) 0.0261(4) Uani 1 d . .
H36A H 0.4141(2) 0.04023(14) 0.15606(11) 0.031 Uiso 1 calc R .
C41 C 0.0200(2) -0.01554(12) 0.23289(11) 0.0225(4) Uani 1 d . .
C42 C -0.0486(2) -0.06461(13) 0.29185(12) 0.0267(4) Uani 1 d . .
H42A H -0.0022(2) -0.09271(13) 0.33951(12) 0.032 Uiso 1 calc R .
C43 C -0.1828(2) -0.07392(14) 0.28342(14) 0.0338(5) Uani 1 d . .
H43A H -0.2265(2) -0.10661(14) 0.32547(14) 0.041 Uiso 1 calc R .
C44 C -0.2524(2) -0.03557(14) 0.21381(14) 0.0344(5) Uani 1 d . .
H44A H -0.3423(2) -0.04321(14) 0.20722(14) 0.041 Uiso 1 calc R .
C45 C -0.1890(2) 0.0137(2) 0.15451(14) 0.0368(5) Uani 1 d . .
H45A H -0.2357(2) 0.0409(2) 0.10678(14) 0.044 Uiso 1 calc R .
C46 C -0.0562(2) 0.02357(15) 0.16447(13) 0.0326(5) Uani 1 d . .
H46A H -0.0152(2) 0.05850(15) 0.12290(13) 0.039 Uiso 1 calc R .
N1A N -0.0075(2) 0.72417(12) 0.24380(11) 0.0326(4) Uani 1 d . .
N2A N 0.0365(2) 0.69597(15) 0.30244(12) 0.0470(5) Uani 1 d . .
C1A C -0.0559(2) 0.76254(13) 0.16777(11) 0.0267(4) Uani 1 d . .
C2A C 0.0284(2) 0.8083(2) 0.11851(13) 0.0346(5) Uani 1 d . .
H2AA H 0.1134(2) 0.8142(2) 0.13559(13) 0.041 Uiso 1 calc R .
C3A C -0.0171(2) 0.8447(2) 0.04357(13) 0.0397(6) Uani 1 d . .
H3AA H 0.0373(2) 0.8768(2) 0.00744(13) 0.048 Uiso 1 calc R .
C4A C -0.1424(2) 0.83511(14) 0.02008(12) 0.0320(5) Uani 1 d . .
H4AA H -0.1720(2) 0.86002(14) -0.03216(12) 0.038 Uiso 1 calc R .
C5A C -0.2239(2) 0.7896(2) 0.07208(13) 0.0377(5) Uani 1 d . .
H5AA H -0.3098(2) 0.7845(2) 0.05540(13) 0.045 Uiso 1 calc R .
C6A C -0.1823(2) 0.7518(2) 0.14769(13) 0.0372(5) Uani 1 d . .
H6AA H -0.2368(2) 0.7201(2) 0.18408(13) 0.045 Uiso 1 calc R .
B1A B -0.2727(2) 0.49640(14) 0.32059(13) 0.0235(5) Uani 1 d . .
C11A C -0.2523(2) 0.57605(12) 0.36287(11) 0.0235(4) Uani 1 d . .
C12A C -0.1535(2) 0.56508(13) 0.42014(12) 0.0273(4) Uani 1 d . .
H12B H -0.0979(2) 0.50706(13) 0.43882(12) 0.033 Uiso 1 calc R .
C13A C -0.1331(2) 0.63519(13) 0.45081(12) 0.0294(5) Uani 1 d . .
H13B H -0.0648(2) 0.62428(13) 0.48935(12) 0.035 Uiso 1 calc R .
C14A C -0.2128(2) 0.72124(13) 0.42497(12) 0.0275(4) Uani 1 d . .
H14B H -0.1996(2) 0.76942(13) 0.44548(12) 0.033 Uiso 1 calc R .
C15A C -0.3122(2) 0.73517(13) 0.36850(12) 0.0272(4) Uani 1 d . .
H15B H -0.3680(2) 0.79330(13) 0.35050(12) 0.033 Uiso 1 calc R .
C16A C -0.3299(2) 0.66424(12) 0.33834(12) 0.0250(4) Uani 1 d . .
H16B H -0.3975(2) 0.67581(12) 0.29933(12) 0.030 Uiso 1 calc R .
C21A C -0.1963(2) 0.39876(12) 0.37148(12) 0.0240(4) Uani 1 d . .
C22A C -0.2385(2) 0.37779(13) 0.45153(12) 0.0261(4) Uani 1 d . .
H22B H -0.3065(2) 0.42166(13) 0.47433(12) 0.031 Uiso 1 calc R .
C23A C -0.1851(2) 0.29547(13) 0.49887(13) 0.0319(5) Uani 1 d . .
H23B H -0.2176(2) 0.28400(13) 0.55237(13) 0.038 Uiso 1 calc R .
C24A C -0.0840(2) 0.23026(14) 0.46726(14) 0.0352(5) Uani 1 d . .
H24B H -0.0466(2) 0.17415(14) 0.49894(14) 0.042 Uiso 1 calc R .
C25A C -0.0389(2) 0.24841(14) 0.38904(14) 0.0346(5) Uani 1 d . .
H25B H 0.0304(2) 0.20463(14) 0.36691(14) 0.042 Uiso 1 calc R .
C26A C -0.0950(2) 0.33097(13) 0.34239(13) 0.0301(5) Uani 1 d . .
H26B H -0.0630(2) 0.34148(13) 0.28873(13) 0.036 Uiso 1 calc R .
C31A C -0.4393(2) 0.49721(13) 0.31821(11) 0.0249(4) Uani 1 d . .
C32A C -0.5495(2) 0.54312(13) 0.36312(12) 0.0278(4) Uani 1 d . .
H32B H -0.5295(2) 0.57979(13) 0.39539(12) 0.033 Uiso 1 calc R .
C33A C -0.6877(2) 0.5370(2) 0.36225(14) 0.0378(5) Uani 1 d . .
H33B H -0.7592(2) 0.5687(2) 0.39399(14) 0.045 Uiso 1 calc R .
C34A C -0.7204(3) 0.4849(2) 0.3153(2) 0.0455(6) Uani 1 d . .
H34B H -0.8142(3) 0.4808(2) 0.3144(2) 0.055 Uiso 1 calc R .
C35A C -0.6145(3) 0.4387(2) 0.26947(15) 0.0438(6) Uani 1 d . .
H35B H -0.6360(3) 0.4034(2) 0.23639(15) 0.053 Uiso 1 calc R .
C36A C -0.4770(2) 0.44409(14) 0.27191(13) 0.0320(5) Uani 1 d . .
H36B H -0.4058(2) 0.41068(14) 0.24121(13) 0.038 Uiso 1 calc R .
C41A C -0.2047(2) 0.51581(13) 0.23045(12) 0.0274(4) Uani 1 d . .
C42A C -0.0592(2) 0.5043(2) 0.2178(2) 0.0428(6) Uani 1 d . .
H42B H -0.0009(2) 0.4815(2) 0.2619(2) 0.051 Uiso 1 calc R .
C43A C 0.0034(3) 0.5248(2) 0.1437(2) 0.0535(7) Uani 1 d . .
H43B H 0.1025(3) 0.5153(2) 0.1381(2) 0.064 Uiso 1 calc R .
C44A C -0.0776(3) 0.5588(2) 0.0782(2) 0.0501(7) Uani 1 d . .
H44B H -0.0349(3) 0.5728(2) 0.0275(2) 0.060 Uiso 1 calc R .
C45A C -0.2213(3) 0.5721(2) 0.08738(14) 0.0411(6) Uani 1 d . .
H45B H -0.2785(3) 0.5958(2) 0.04290(14) 0.049 Uiso 1 calc R .
C46A C -0.2828(2) 0.55055(13) 0.16205(12) 0.0303(5) Uani 1 d . .
H46B H -0.3820(2) 0.55981(13) 0.16688(12) 0.036 Uiso 1 calc R .
O1SA O 0.5083(7) 0.3666(5) 0.0577(4) 0.085(2) Uiso 0.50 d P 1
C1SA C 0.6339(7) 0.3657(4) 0.0408(4) 0.039(2) Uiso 0.50 d P 1
C2SA C 0.6636(7) 0.4218(4) -0.0318(4) 0.0474(14) Uiso 0.50 d P 1
H2SA H 0.5778(11) 0.4467(19) -0.0617(11) 0.071 Uiso 0.50 calc PR 1
H2SB H 0.7361(28) 0.3868(6) -0.0636(10) 0.071 Uiso 0.50 calc PR 1
H2SC H 0.6969(36) 0.4700(14) -0.0194(3) 0.071 Uiso 0.50 calc PR 1
C3SA C 0.7623(8) 0.3207(5) 0.0980(4) 0.068(2) Uiso 0.50 d P 1
H3SA H 0.7335(17) 0.2797(24) 0.1423(15) 0.103 Uiso 0.50 calc PR 1
H3SB H 0.7900(32) 0.3668(6) 0.1181(22) 0.103 Uiso 0.50 calc PR 1
H3SC H 0.8420(19) 0.2882(25) 0.0685(9) 0.103 Uiso 0.50 calc PR 1
O1SB O 0.5301(6) 0.3420(4) 0.0540(3) 0.060(2) Uiso 0.50 d P 2
C1SB C 0.6504(7) 0.3443(5) 0.0555(4) 0.046(2) Uiso 0.50 d P 2
C2SB C 0.7137(7) 0.3975(4) -0.0160(4) 0.056(2) Uiso 0.50 d P 2
H2SD H 0.6383(8) 0.4352(21) -0.0499(13) 0.083 Uiso 0.50 calc PR 2
H2SE H 0.7792(33) 0.3566(4) -0.0461(13) 0.083 Uiso 0.50 calc PR 2
H2SF H 0.7640(37) 0.4345(20) 0.0025(4) 0.083 Uiso 0.50 calc PR 2
C3SB C 0.7249(9) 0.2939(6) 0.1154(5) 0.077(2) Uiso 0.50 d P 2
H3SD H 0.6640(14) 0.2653(26) 0.1534(15) 0.116 Uiso 0.50 calc PR 2
H3SE H 0.7648(44) 0.3305(8) 0.1415(18) 0.116 Uiso 0.50 calc PR 2
H3SF H 0.8009(33) 0.2485(21) 0.0958(6) 0.116 Uiso 0.50 calc PR 2

loop_
_atom_type_symbol
_atom_type_description
_atom_type_scat_dispersion_real
_atom_type_scat_dispersion_imag
_atom_type_scat_source
C C 0.0033 0.0016 'International Tables Vol C Tables 4.2.6.8 and 6.1.1.4'
H H 0.0000 0.0000 'International Tables Vol C Tables 4.2.6.8 and 6.1.1.4'
B B 0.0013 0.0007 'International Tables Vol C Tables 4.2.6.8 and 6.1.1.4'
N N 0.0061 0.0033 'International Tables Vol C Tables 4.2.6.8 and 6.1.1.4'
O O 0.0106 0.0060 'International Tables Vol C Tables 4.2.6.8 and 6.1.1.4'

loop_
_geom_angle_atom_site_label_1
_geom_angle_atom_site_label_2
_geom_angle_atom_site_label_3
_geom_angle
N2 N1 C1 179.3(2)
C6 C1 C2 125.7(2)
C6 C1 N1 116.8(2)
C2 C1 N1 117.5(2)
C3 C2 C1 116.1(2)
C2 C3 C4 120.4(2)
C3 C4 C5 121.7(2)
C6 C5 C4 119.7(2)
C1 C6 C5 116.4(2)
C41 B1 C21 113.1(2)
C41 B1 C31 111.92(15)
C21 B1 C31 104.12(15)
C41 B1 C11 103.41(15)
C21 B1 C11 111.79(15)
C31 B1 C11 112.7(2)
C16 C11 C12 115.0(2)
C16 C11 B1 122.9(2)
C12 C11 B1 121.7(2)
C13 C12 C11 122.6(2)
C14 C13 C12 120.2(2)
C15 C14 C13 119.0(2)
C14 C15 C16 120.3(2)
C15 C16 C11 122.9(2)
C22 C21 C26 115.2(2)
C22 C21 B1 123.4(2)
C26 C21 B1 121.0(2)
C23 C22 C21 122.8(2)
C24 C23 C22 120.1(2)
C25 C24 C23 119.0(2)
C24 C25 C26 120.2(2)
C25 C26 C21 122.7(2)
C36 C31 C32 114.8(2)
C36 C31 B1 122.6(2)
C32 C31 B1 122.3(2)
C33 C32 C31 122.9(2)
C34 C33 C32 120.2(2)
C33 C34 C35 118.9(2)
C34 C35 C36 120.1(2)
C35 C36 C31 123.1(2)
C42 C41 C46 114.8(2)
C42 C41 B1 123.5(2)
C46 C41 B1 121.2(2)
C43 C42 C41 122.7(2)
C44 C43 C42 120.2(2)
C45 C44 C43 119.0(2)
C44 C45 C46 120.0(2)
C45 C46 C41 123.3(2)
N2A N1A C1A 176.2(2)
C2A C1A C6A 125.3(2)
C2A C1A N1A 116.2(2)
C6A C1A N1A 118.5(2)
C3A C2A C1A 116.5(2)
C2A C3A C4A 120.5(2)
C5A C4A C3A 120.6(2)
C6A C5A C4A 120.8(2)
C5A C6A C1A 116.2(2)
C41A B1A C11A 104.7(2)
C41A B1A C21A 113.6(2)
C11A B1A C21A 110.4(2)
C41A B1A C31A 110.6(2)
C11A B1A C31A 112.3(2)
C21A B1A C31A 105.5(2)
C12A C11A C16A 114.6(2)
C12A C11A B1A 124.9(2)
C16A C11A B1A 120.3(2)
C13A C12A C11A 123.2(2)
C12A C13A C14A 120.1(2)
C15A C14A C13A 118.7(2)
C16A C15A C14A 120.2(2)
C15A C16A C11A 123.2(2)
C26A C21A C22A 115.1(2)
C26A C21A B1A 126.4(2)
C22A C21A B1A 118.5(2)
C23A C22A C21A 123.0(2)
C24A C23A C22A 119.7(2)
C25A C24A C23A 119.1(2)
C24A C25A C26A 120.3(2)
C25A C26A C21A 122.8(2)
C32A C31A C36A 115.5(2)
C32A C31A B1A 125.1(2)
C36A C31A B1A 119.3(2)
C33A C32A C31A 122.5(2)
C34A C33A C32A 120.1(2)
C33A C34A C35A 119.2(2)
C34A C35A C36A 120.1(2)
C35A C36A C31A 122.5(2)
C42A C41A C46A 114.6(2)
C42A C41A B1A 120.3(2)
C46A C41A B1A 124.9(2)
C43A C42A C41A 122.9(2)
C44A C43A C42A 120.4(2)
C45A C44A C43A 119.1(2)
C44A C45A C46A 120.0(2)
C45A C46A C41A 123.0(2)
O1SA C1SA C2SA 117.0(7)
O1SA C1SA C3SA 125.9(7)
C2SA C1SA C3SA 116.3(6)
O1SB C1SB C3SB 117.7(8)
O1SB C1SB C2SB 118.6(7)
C3SB C1SB C2SB 123.4(7)

loop_
_geom_bond_atom_site_label_1
_geom_bond_atom_site_label_2
_geom_bond_distance
N1 N2 1.102(2)
N1 C1 1.407(3)
C1 C6 1.382(3)
C1 C2 1.393(3)
C2 C3 1.377(3)
C3 C4 1.386(3)
C4 C5 1.393(3)
C5 C6 1.385(3)
B1 C41 1.644(3)
B1 C21 1.645(3)
B1 C31 1.647(3)
B1 C11 1.651(3)
C11 C16 1.409(3)
C11 C12 1.413(3)
C12 C13 1.396(3)
C13 C14 1.389(3)
C14 C15 1.387(3)
C15 C16 1.393(3)
C21 C22 1.403(3)
C21 C26 1.407(3)
C22 C23 1.394(3)
C23 C24 1.391(3)
C24 C25 1.382(3)
C25 C26 1.399(3)
C31 C36 1.406(3)
C31 C32 1.408(3)
C32 C33 1.397(3)
C33 C34 1.387(3)
C34 C35 1.390(3)
C35 C36 1.395(3)
C41 C42 1.400(3)
C41 C46 1.404(3)
C42 C43 1.399(3)
C43 C44 1.388(3)
C44 C45 1.376(3)
C45 C46 1.395(3)
N1A N2A 1.102(2)
N1A C1A 1.403(3)
C1A C2A 1.381(3)
C1A C6A 1.390(3)
C2A C3A 1.373(3)
C3A C4A 1.394(3)
C4A C5A 1.383(3)
C5A C6A 1.376(3)
B1A C41A 1.645(3)
B1A C11A 1.648(3)
B1A C21A 1.648(3)
B1A C31A 1.649(3)
C11A C12A 1.408(3)
C11A C16A 1.410(3)
C12A C13A 1.395(3)
C13A C14A 1.394(3)
C14A C15A 1.392(3)
C15A C16A 1.392(3)
C21A C26A 1.401(3)
C21A C22A 1.410(3)
C22A C23A 1.397(3)
C23A C24A 1.394(3)
C24A C25A 1.384(3)
C25A C26A 1.400(3)
C31A C32A 1.402(3)
C31A C36A 1.410(3)
C32A C33A 1.398(3)
C33A C34A 1.382(3)
C34A C35A 1.389(4)
C35A C36A 1.391(3)
C41A C42A 1.404(3)
C41A C46A 1.406(3)
C42A C43A 1.389(3)
C43A C44A 1.381(4)
C44A C45A 1.379(4)
C45A C46A 1.396(3)
O1SA C1SA 1.247(9)
C1SA C2SA 1.448(9)
C1SA C3SA 1.600(10)
O1SB C1SB 1.203(9)
C1SB C3SB 1.324(10)
C1SB C2SB 1.541(9)
